data_6000636
loop_
_publ_author_name
'Battle, P. D.'
'Blake, G. R.'
'Sloan, J.'
'Vente, J. F.'

_publ_section_title
;
 Commensurate and incommensurate phases in the system A(4)A ' Ir2O9 (A =
 Sr, Ba; a ' = Cu, Zn)
;
_journal_name_full 'Journal of Solid State Chemistry'
_journal_page_first 103
_journal_page_last 114
_journal_paper_doi 10.1006/jssc.1997.7666
_journal_volume 136
_journal_year 1998
_chemical_formula_sum 'Cu Ir2 O9 Sr4'
_space_group_name_H-M_alt 'P 3 2 1'
_cell_angle_alpha 90.000
_cell_angle_beta 90.000
_cell_angle_gamma 120.000
_cell_length_a 9.6854
_cell_length_b 9.6854
_cell_length_c 8.0473
_cell_volume 653.75
_diffrn_ambient_temperature 4.5
_cod_database_code 6000636

loop_
_atom_site_label
_atom_site_fract_x
_atom_site_fract_y
_atom_site_fract_z
? ? ? ?
